data_7030194
loop_
_publ_author_name
'Jung, Walter'
'Kessens, Heike'
'Ormeci, Alim'
'Schnelle, Walter'
'Burkhardt, Ulrich'
'Borrmann, Horst'
'Nguyen, Hong Duong'
'Baitinger, Michael'
'Grin, Yuri'

_publ_section_title
;
 Synthesis, crystal structure and physical properties of the clathrate-I
 phase Ba(8)Rh(x)Si(46-x-y\\square y).
;
_journal_issue 45
_journal_name_full 'Dalton transactions (Cambridge, England : 2003)'
_journal_page_first 13960
_journal_page_last 13968
_journal_paper_doi 10.1039/c2dt31432k
_journal_volume 41
_journal_year 2012
_chemical_compound_source 'Synthesized from the elements at 1000 C'
_chemical_formula_sum 'Ba8 Rh2.74 Si42.61'
_chemical_formula_weight 2577.3
_space_group_IT_number 223
_symmetry_cell_setting cubic
_symmetry_Int_Tables_number 223
_symmetry_space_group_name_Hall '-P 4n 2 3'
_symmetry_space_group_name_H-M 'P m -3 n'
_cell_angle_alpha 90
_cell_angle_beta 90
_cell_angle_gamma 90
_cell_formula_units_Z 1
_cell_length_a 10.347(1)
_cell_length_b 10.347(1)
_cell_length_c 10.347(1)
_cell_measurement_radiation CuK\a1
_cell_measurement_reflns_used 54
_cell_measurement_temperature 295(2)
_cell_measurement_theta_max 50
_cell_measurement_theta_min 1.5
_cell_measurement_wavelength 1.540598
_cell_volume 1107.75(19)
_computing_cell_refinement WinCSD
_computing_data_reduction WinCSD
_computing_publication_material WinCSD
_computing_structure_refinement WinCSD
_computing_structure_solution WinCSD
_diffrn_ambient_temperature 295(2)
_diffrn_detector_area_resol_mean 10.000
_diffrn_measurement_device_type 'RIGAKU Spider'
_diffrn_measurement_method omega-scans
_diffrn_radiation_monochromator 'multilayer optics'
_diffrn_radiation_probe x-ray
_diffrn_radiation_type AgK\a
_diffrn_radiation_wavelength 0.560871
_diffrn_reflns_av_R_equivalents 0.0268
_diffrn_reflns_av_sigmaI/netI 0.0264
_diffrn_reflns_limit_h_max 17
_diffrn_reflns_limit_h_min -18
_diffrn_reflns_limit_k_max 14
_diffrn_reflns_limit_k_min -19
_diffrn_reflns_limit_l_max 20
_diffrn_reflns_limit_l_min -17
_diffrn_reflns_number 15348
_diffrn_reflns_theta_max 34.4
_diffrn_reflns_theta_min 3
_diffrn_source 'micro-focus rotating anode'
_exptl_absorpt_coefficient_mu 4.78
_exptl_absorpt_correction_T_max 1.0000
_exptl_absorpt_correction_T_min 0.8309
_exptl_absorpt_correction_type multi-scan
_exptl_crystal_colour metallic-grey
_exptl_crystal_density_diffrn 3.863
_exptl_crystal_density_method 'not measured'
_exptl_crystal_F_000 1167.8
_exptl_crystal_size_max 0.063
_exptl_crystal_size_mid 0.060
_exptl_crystal_size_min 0.057
_refine_ls_extinction_method none
_refine_ls_goodness_of_fit_ref 1.420
_refine_ls_matrix_type fullcycle
_refine_ls_number_parameters 20
_refine_ls_number_reflns 740
_refine_ls_R_factor_all 0.0348
_refine_ls_R_factor_gt 0.0286
_refine_ls_structure_factor_coef Inet
_refine_ls_weighting_details 1/[\s(F~o~)^2^+0^.^F~o~^2^)]0.8^.^F~o~)]
_refine_ls_weighting_scheme sigma
_reflns_number_total 9991
_reflns_threshold_expression 'F~o~ > 4\s(F~o~)'
_cod_data_source_file c2dt31432k.txt
_cod_data_source_block Ba8Rh3Si43
_cod_depositor_comments
;
The following automatic conversions were performed:

'_exptl_absorpt_correction_type' value 'Multi-scan' changed to
'multi-scan' according to
/usr/data/users/saulius/automatic-downloads/retrospective/RSC/lib/dictionaries/cif_core.dic
dictionary named 'cif_core.dic' version 2.4.2 from 2011-04-26.

Automatic conversion script
Id: cif_fix_values 2281 2013-09-26 08:29:07Z andrius 
;
_cod_original_cell_volume 1107.8(3)
_cod_original_sg_symbol_H-M 'p m -3 n'
_cod_database_code 7030194

loop_
_symmetry_equiv_pos_as_xyz
' x, y, z'
' z, x, y'
' y, z, x'
' x, y, -z'
' z, x, -y'
' y, z, -x'
'-x, y, z'
'-z, x, y'
'-y, z, x'
'-x, y, -z'
'-z, x, -y'
'-y, z, -x'
' 1/2+y, 1/2+x, 1/2+z'
' 1/2+x, 1/2+z, 1/2+y'
' 1/2+z, 1/2+y, 1/2+x'
' 1/2+y, 1/2+x, 1/2-z'
' 1/2+x, 1/2+z, 1/2-y'
' 1/2+z, 1/2+y, 1/2-x'
' 1/2+y, 1/2-x, 1/2+z'
' 1/2+x, 1/2-z, 1/2+y'
' 1/2+z, 1/2-y, 1/2+x'
' 1/2+y, 1/2-x, 1/2-z'
' 1/2+x, 1/2-z, 1/2-y'
' 1/2+z, 1/2-y, 1/2-x'
'-x, -y, -z'
'-z, -x, -y'
'-y, -z, -x'
'-x, -y, z'
'-z, -x, y'
'-y, -z, x'
' x, -y, -z'
' z, -x, -y'
' y, -z, -x'
' x, -y, z'
' z, -x, y'
' y, -z, x'
' 1/2-y, 1/2-x, 1/2-z'
' 1/2-x, 1/2-z, 1/2-y'
' 1/2-z, 1/2-y, 1/2-x'
' 1/2-y, 1/2-x, 1/2+z'
' 1/2-x, 1/2-z, 1/2+y'
' 1/2-z, 1/2-y, 1/2+x'
' 1/2-y, 1/2+x, 1/2-z'
' 1/2-x, 1/2+z, 1/2-y'
' 1/2-z, 1/2+y, 1/2-x'
' 1/2-y, 1/2+x, 1/2+z'
' 1/2-x, 1/2+z, 1/2+y'
' 1/2-z, 1/2+y, 1/2+x'

loop_
_atom_site_aniso_label
_atom_site_aniso_U_11
_atom_site_aniso_U_22
_atom_site_aniso_U_33
_atom_site_aniso_U_12
_atom_site_aniso_U_13
_atom_site_aniso_U_23
Ba1 0.01031(9) 0.01031(9) 0.01031(9) 0 0 0
Ba2 0.0143(6) 0.0177(7) 0.0252(14) 0.0016(9) 0 0
Si1 0.0094(2) 0.0084(1) 0.0084(1) 0 0 0
Rh1 0.0094(2) 0.0084(1) 0.0084(1) 0 0 0
Si2 0.0094(1) 0.0094(1) 0.0094(1) -0.0009(1) -0.0009(1) -0.0009(1)
Si3 0.0093(2) 0.0106(2) 0.0131(2) 0 0 0.0017(2)

loop_
_atom_site_label
_atom_site_type_symbol
_atom_site_fract_x
_atom_site_fract_y
_atom_site_fract_z
_atom_site_thermal_displace_type
_atom_site_U_iso_or_equiv
_atom_site_symmetry_multiplicity
_atom_site_occupancy
Ba1 Ba 0 0 0 Uani 0.01031(5) 2 1.0
Ba2 Ba 0.248(2) 0.5133(5) 0 Uani 0.0191(6) 24 0.25
Si1 Si 0.25 0 0.5 Uani 0.00874(10) 6 0.434(8)
Rh1 Rh 0.25 0 0.5 Uani 0.00874(10) 6 0.4567
Si2 Si 0.18461(4) 0.18461 0.18461 Uani 0.00943(7) 16 1.0
Si3 Si 0 0.31012(5) 0.12114(6) Uani 0.0110(1) 24 1.0

loop_
_atom_type_symbol
_atom_type_description
_atom_type_number_in_cell
_atom_type_scat_dispersion_real
_atom_type_scat_dispersion_imag
_atom_type_scat_source
Ba Ba 8.00 -.646 1.510 International_Tables_Vol_IV_Table_2.3.1
Rh Rh 2.70 -2.465 .600 International_Tables_Vol_IV_Table_2.3.1
Si Si 43.30 .053 .044 International_Tables_Vol_IV_Table_2.3.1

loop_
_geom_angle_atom_site_label_1
_geom_angle_atom_site_label_2
_geom_angle_atom_site_label_3
_geom_angle
_geom_angle_site_symmetry_1
_geom_angle_site_symmetry_3
_geom_angle_publ_flag
Si3 Si1 Si3 111.67(5) 2_555 5_556 yes
Si3 Si1 Si3 108.38(5) 2_555 39_555 yes
Si2 Si2 Si3 107.75(5) 37_555 . yes
Si3 Si2 Si3 111.13(5) . 2_555 yes
Si1 Si3 Si2 107.09(5) 3_555 . yes
Si1 Si3 Si3 124.16(5) 3_555 4_555 yes
Si2 Si3 Si2 105.40(5) . 7_555 yes
Si2 Si3 Si3 105.87(5) . 4_555 yes

loop_
_geom_bond_atom_site_label_1
_geom_bond_atom_site_label_2
_geom_bond_distance
_geom_bond_site_symmetry_2
_geom_bond_publ_flag
Ba1 Si2 3.3087(4) 4_555 yes
Ba1 Si3 3.4450(6) 2_555 yes
Ba2 Si3 3.396(15) 25_565 yes
Ba2 Si3 3.444(15) 14_554 yes
Ba2 Si3 3.543(15) 20_554 yes
Ba2 Si3 3.553(15) 4_555 yes
Ba2 Si1 3.571(15) 13_554 yes
Ba2 Si1 3.652(14) 3_555 yes
Ba2 Si1 3.766(14) 2_555 yes
Ba2 Si2 3.722(5) 34_565 yes
Ba2 Si2 3.777(4) 43_555 yes
Ba2 Si2 3.914(4) 37_555 yes
Ba2 Si2 3.957(5) 4_555 yes
Ba2 Si3 3.835(6) 33_565 yes
Ba2 Si3 3.970(3) 37_555 yes
Ba2 Si3 4.108(6) 3_555 yes
Si1 Si3 2.3743(6) 2_555 yes
Si2 Si2 2.3434(6) 37_555 yes
Si2 Si3 2.4014(5) 2_555 yes
Si3 Si3 2.5070(8) 4_555 yes
